data_2000914
loop_
_publ_author_name
'Muir, J. A.'
'Cuadrado, S. I.'
'Muir, M. M.'

_publ_section_title
;
 Structure of tris(dicyclohexylphenylphosphine)gold(I) perchlorate
;
_journal_issue 5
_journal_name_full 'Acta Crystallographica Section C'
_journal_page_first 915
_journal_page_last 917
_journal_paper_doi 10.1107/S0108270191011551
_journal_volume 48
_journal_year 1992
_chemical_formula_moiety 'C54 H81 Au1 P3,Cl1 O4'
_chemical_formula_sum 'C54 H81 Au Cl O4 P3'
_chemical_formula_weight 1119.59
_space_group_crystal_system trigonal
_space_group_IT_number 161
_space_group_name_Hall 'R 3 -2"c'
_space_group_name_H-M_alt 'R 3 c :H'
_cell_angle_alpha 90
_cell_angle_beta 90
_cell_angle_gamma 120
_cell_formula_units_Z 6
_cell_length_a 13.192(5)
_cell_length_b 13.192(5)
_cell_length_c 52.83(2)
_cell_volume 7962(5)
_diffrn_radiation_type Mo
_diffrn_radiation_wavelength 0.71073
_exptl_absorpt_coefficient_mu 2.95
_exptl_crystal_density_diffrn 1.401
_exptl_crystal_F_000 3468
_cod_data_source_file st0543.cif
_cod_data_source_block st0543a
_cod_depositor_comments
;
 Adding more significant digits to the coordinates of the 'Cl' and 
 'O1' atoms after consulting the original publication.

 Antanas Vaitkus,
 2017-12-03
;
_cod_original_cell_volume 7962(9)
_cod_original_sg_symbol_Hall 'R 3* -2"'
_cod_original_sg_symbol_H-M 'R 3 c'
_cod_original_formula_sum 'C54 H81 Au1 Cl1 O4 P3'
_cod_database_code 2000914

loop_
_space_group_symop_id
_space_group_symop_operation_xyz
1 x,y,z
2 -y,x-y,z
3 -x+y,-x,z
4 -y,-x,z+1/2
5 x,x-y,z+1/2
6 -x+y,y,z+1/2
7 x+2/3,y+1/3,z+1/3
8 -y+2/3,x-y+1/3,z+1/3
9 -x+y+2/3,-x+1/3,z+1/3
10 -y+2/3,-x+1/3,z+5/6
11 x+2/3,x-y+1/3,z+5/6
12 -x+y+2/3,y+1/3,z+5/6
13 x+1/3,y+2/3,z+2/3
14 -y+1/3,x-y+2/3,z+2/3
15 -x+y+1/3,-x+2/3,z+2/3
16 -y+1/3,-x+2/3,z+1/6
17 x+1/3,x-y+2/3,z+1/6
18 -x+y+1/3,y+2/3,z+1/6

loop_
_atom_site_label
_atom_site_fract_x
_atom_site_fract_y
_atom_site_fract_z
Au 1.000 1.000 1.000
Cl .3333333 .6666667 1.0489(2)
P1 .7883(3) .8993(4) 1.00165(5)
O1 .3333333 .6666667 1.0766(7)
O2 .431(2) .666(2) 1.0450(4)
C1 .7215(9) .9940(10) 1.0018(5)
C2 .6230(10) .9660(10) 1.0151(4)
C3 .574(2) 1.041(2) 1.0134(5)
C4 .619(2) 1.131(2) .9959(5)
C5 .7200(10) 1.1580(10) .9822(4)
C6 .7620(10) 1.0810(10) .9827(3)
C7 .7110(10) .7990(10) .9754(3)
C8 .5780(10) .735(2) .9762(4)
C9 .523(2) .656(2) .9547(4)
C10 .564(2) .707(2) .9298(4)
C11 .7000(10) .7700(10) .9290(3)
C12 .7570(10) .8490(10) .9497(3)
C13 .7280(10) .8120(10) 1.0301(3)
C14 .7530(10) .7080(10) 1.0315(3)
C15 .710(2) .6430(10) 1.0570(3)
C16 .764(2) .721(2) 1.0798(3)
C17 .739(2) .8210(10) 1.0785(3)
C18 .7850(10) .8940(10) 1.0539(3)
H1 .591 .898 1.026
H2 .510 1.028 1.024
H3 .581 1.174 .993
H4 .760 1.229 .973
H5 .817 1.086 .970
H6 .731 .740 .978
H7 .552 .790 .977
H8 .554 .689 .991
H9 .441 .628 .955
H10 .536 .592 .956
H11 .539 .762 .926
H12 .533 .646 .918
H13 .726 .814 .914
H14 .724 .712 .929
H15 .838 .875 .950
H16 .746 .914 .947
H17 .645 .777 1.030
H18 .836 .739 1.030
H19 .716 .657 1.018
H20 .728 .582 1.057
H21 .627 .610 1.058
H22 .847 .753 1.080
H23 .732 .677 1.095
H24 .768 .869 1.093
H25 .656 .786 1.078
H26 .765 .954 1.054
H27 .868 .928 1.054

loop_
_geom_bond_atom_site_label_1
_geom_bond_atom_site_label_2
_geom_bond_distance
Au P1 2.421(3)
Cl O1 1.47(4)
Cl O2 1.31(2)
P1 C1 1.85(2)
P1 C7 1.830(10)
P1 C13 1.820(10)
C1 C2 1.35(2)
C1 C6 1.42(2)
C2 C3 1.44(3)
C3 C4 1.38(3)
C4 C5 1.40(3)
C5 C6 1.38(3)
C7 C8 1.52(2)
C7 C12 1.50(2)
C8 C9 1.47(3)
C9 C10 1.45(3)
C10 C11 1.55(3)
C11 C12 1.44(2)
C13 C14 1.56(3)
C13 C18 1.59(2)
C14 C15 1.55(2)
C15 C16 1.51(2)
C16 C17 1.52(3)
C17 C18 1.55(2)
